data_7711119
loop_
_publ_author_name
'Essalhi, Mohamed'
'Mohan, Midhun'
'Marineau-Plante, Gabriel'
'Schlachter, Adrien Camille'
'Maris, Thierry'
'Harvey, Pierre D.'
'Duong, Adam'

_publ_section_title
;
 S-Heptazine N-Ligand Based Luminescent Coordination Materials: Synthesis,
 Structural and Luminescent Studies of Lanthanide-Cyamelurate Networks
;
_journal_name_full 'Dalton Transactions'
_journal_paper_doi 10.1039/D2DT01924H
_journal_year 2022
_chemical_formula_moiety 'C6 H12 Ce N7 O9, H2 O'
_chemical_formula_sum 'C6 H14 Ce N7 O10'
_chemical_formula_weight 484.36
_space_group_crystal_system monoclinic
_space_group_IT_number 14
_space_group_name_Hall '-P 2ybc'
_space_group_name_H-M_alt 'P 1 21/c 1'
_atom_sites_solution_hydrogens difmap
_atom_sites_solution_primary dual
_audit_creation_date 2022-03-29
_audit_creation_method
;
Olex2 1.5
(compiled 2021.12.09 svn.r5202d8cf for OlexSys, GUI svn.r6439)
;
_audit_update_record
;
2022-06-10 deposited with the CCDC.	2022-09-01 downloaded from the CCDC.
;
_cell_angle_alpha 90
_cell_angle_beta 98.303(2)
_cell_angle_gamma 90
_cell_formula_units_Z 8
_cell_length_a 6.6711(4)
_cell_length_b 19.7592(12)
_cell_length_c 21.1063(13)
_cell_measurement_reflns_used 9132
_cell_measurement_temperature 150
_cell_measurement_theta_max 60.705
_cell_measurement_theta_min 3.683
_cell_volume 2753.0(3)
_computing_cell_refinement
'SAINT (2013) V8.38A; Integration Software for Single Crystal Data. Bruker AXS Inc., Madison, WI 53719-1173.'
_computing_data_collection
;
APEX 2 (2013) Bruker AXS Inc., Madison, WI 53719-1173.
;
_computing_data_reduction
'SAINT (2013) V8.38A; Integration Software for Single Crystal Data. Bruker AXS Inc., Madison, WI 53719-1173.'
_computing_molecular_graphics 'Olex2 1.5 (Dolomanov et al., 2009)'
_computing_publication_material 'Olex2 1.5 (Dolomanov et al., 2009)'
_computing_structure_refinement 'XL  (Sheldrick, 2008)'
_computing_structure_solution 'SHELXT 2014/5 (Sheldrick, 2014)'
_diffrn_ambient_temperature 150.15
_diffrn_detector_area_resol_mean 10.24
_diffrn_detector_type 'Bruker Photon 100 CMOS Detector'
_diffrn_measured_fraction_theta_full 1.000
_diffrn_measured_fraction_theta_max 0.998
_diffrn_measurement_device 'k-geometry diffractometer'
_diffrn_measurement_device_type 'Bruker Venture Metaljet'
_diffrn_measurement_method '\w and \f scans'
_diffrn_radiation_type GaK\a
_diffrn_radiation_wavelength 1.34139
_diffrn_reflns_av_R_equivalents 0.0309
_diffrn_reflns_av_unetI/netI 0.0125
_diffrn_reflns_Laue_measured_fraction_full 1.000
_diffrn_reflns_Laue_measured_fraction_max 0.998
_diffrn_reflns_limit_h_max 8
_diffrn_reflns_limit_h_min -8
_diffrn_reflns_limit_k_max 25
_diffrn_reflns_limit_k_min -25
_diffrn_reflns_limit_l_max 27
_diffrn_reflns_limit_l_min -27
_diffrn_reflns_number 79204
_diffrn_reflns_point_group_measured_fraction_full 1.000
_diffrn_reflns_point_group_measured_fraction_max 0.998
_diffrn_reflns_theta_full 53.594
_diffrn_reflns_theta_max 60.720
_diffrn_reflns_theta_min 2.678
_exptl_absorpt_coefficient_mu 18.091
_exptl_absorpt_correction_T_max 0.1551
_exptl_absorpt_correction_T_min 0.0440
_exptl_absorpt_correction_type multi-scan
_exptl_absorpt_process_details
'SADABS-2016/2 (Bruker,2016/2) was used for absorption correction. wR2(int) was 0.1337 before and 0.0505 after correction. The Ratio of minimum to maximum transmission is 0.2837. The \l/2 correction factor is Not present.'
_exptl_crystal_colour 'clear light colourless'
_exptl_crystal_colour_lustre clear
_exptl_crystal_colour_modifier light
_exptl_crystal_colour_primary colourless
_exptl_crystal_density_diffrn 2.337
_exptl_crystal_description Plate
_exptl_crystal_F_000 1896
_exptl_crystal_size_max 0.09
_exptl_crystal_size_mid 0.07
_exptl_crystal_size_min 0.03
_refine_diff_density_max 0.605
_refine_diff_density_min -0.462
_refine_diff_density_rms 0.093
_refine_ls_extinction_coef 0.00034(2)
_refine_ls_extinction_expression Fc^*^=kFc[1+0.001xFc^2^\l^3^/sin(2\q)]^-1/4^
_refine_ls_extinction_method 'SHELXL-2019/1 (Sheldrick 2019)'
_refine_ls_goodness_of_fit_ref 1.099
_refine_ls_hydrogen_treatment refxyz
_refine_ls_matrix_type full
_refine_ls_number_parameters 518
_refine_ls_number_reflns 6336
_refine_ls_number_restraints 332
_refine_ls_restrained_S_all 1.081
_refine_ls_R_factor_all 0.0182
_refine_ls_R_factor_gt 0.0175
_refine_ls_shift/su_max 0.005
_refine_ls_shift/su_mean 0.000
_refine_ls_structure_factor_coef Fsqd
_refine_ls_weighting_details 'w=1/[\s^2^(Fo^2^)+(0.0270P)^2^+1.7755P] where P=(Fo^2^+2Fc^2^)/3'
_refine_ls_weighting_scheme calc
_refine_ls_wR_factor_gt 0.0454
_refine_ls_wR_factor_ref 0.0458
_reflns_Friedel_coverage 0.000
_reflns_number_gt 6176
_reflns_number_total 6336
_reflns_threshold_expression 'I > 2\s(I)'
_cod_data_source_file d2dt01924h2.cif
_cod_data_source_block cecy
_cod_database_code 7711119
_shelx_shelxl_version_number 2019/1
_shelx_space_group_comment
;
The symmetry employed for this shelxl refinement is uniquely defined
by the following loop, which should always be used as a source of
symmetry information in preference to the above space-group names.
They are only intended as comments.
;
_shelx_estimated_absorpt_t_max 0.613
_shelx_estimated_absorpt_t_min 0.293
_olex2_refinement_description
;
1. Fixed Uiso
 At 1.5 times of:
  All O(H,H) groups
2. Restrained distances
 H13A-H18A_$1
 2.2 with sigma of 0.02
 O7-H7A \\sim O7-H7B \\sim O8-H8A \\sim O8-H8B \\sim O9-H9A \\sim O9-H9B \\sim
O10-H10A \\sim O10-H10B ~
 O11-H11A \\sim O11-H11B \\sim O12-H12A \\sim O12-H12B \\sim O13-H13A \\sim
O13-H13B \\sim O14-H14A ~
 O14-H14B \\sim O15-H15A \\sim O15-H15B \\sim O16-H16A \\sim O16-H16B \\sim
O17-H17A \\sim O17-H17B ~
 O18-H18A \\sim O18-H18B
 with sigma of 0.02
 H7A-H7B \\sim H8A-H8B \\sim H9A-H9B \\sim H10A-H10B \\sim H11A-H11B \\sim
H12A-H12B \\sim H13A-H13B ~
 H14A-H14B \\sim H16A-H16B \\sim H17A-H17B \\sim H18A-H18B
 with sigma of 0.02
;
_olex2_exptl_crystal_mounting_method 'mounted on a cryoloop'
_olex2_submission_special_instructions 'No special instructions were received'

loop_
_space_group_symop_operation_xyz
'x, y, z'
'-x, y+1/2, -z+1/2'
'-x, -y, -z'
'x, -y-1/2, z-1/2'

loop_
_atom_site_label
_atom_site_type_symbol
_atom_site_fract_x
_atom_site_fract_y
_atom_site_fract_z
_atom_site_U_iso_or_equiv
_atom_site_adp_type
_atom_site_occupancy
_atom_site_site_symmetry_order
_atom_site_calc_flag
_atom_site_refinement_flags_posn
_atom_site_refinement_flags_adp
_atom_site_refinement_flags_occupancy
_atom_site_disorder_assembly
_atom_site_disorder_group
Ce1 Ce 0.63872(2) 0.61718(2) 0.59545(2) 0.01747(4) Uani 1 1 d . . . . .
Ce2 Ce 0.66397(2) 0.05297(2) 0.63220(2) 0.01831(4) Uani 1 1 d . . . . .
O1 O 0.5591(2) 0.50592(7) 0.62851(7) 0.0238(3) Uani 1 1 d . . . . .
O2 O 0.9284(2) 0.30614(8) 0.88178(7) 0.0258(3) Uani 1 1 d . . . . .
O3 O 0.5034(3) 0.16349(7) 0.60182(7) 0.0298(3) Uani 1 1 d . . . . .
O4 O 0.5569(2) -0.06478(7) 0.58083(7) 0.0229(3) Uani 1 1 d . . . . .
O5 O 0.9842(2) -0.08346(7) 0.89157(7) 0.0224(3) Uani 1 1 d . . . . .
O6 O 0.7954(2) -0.37172(7) 0.71495(7) 0.0218(3) Uani 1 1 d . . . . .
O7 O 0.9629(2) 0.55160(7) 0.60952(8) 0.0247(3) Uani 1 1 d D . . . .
H7A H 0.985(4) 0.5125(7) 0.6095(15) 0.037 Uiso 1 1 d D U . . .
H7B H 1.063(3) 0.5705(12) 0.6054(15) 0.037 Uiso 1 1 d D U . . .
O8 O 0.9312(2) 0.68593(8) 0.57054(8) 0.0263(3) Uani 1 1 d D . . . .
H8A H 0.970(5) 0.7175(11) 0.5910(11) 0.039 Uiso 1 1 d D U . . .
H8B H 0.948(5) 0.6931(14) 0.5349(7) 0.039 Uiso 1 1 d D U . . .
O9 O 0.3412(2) 0.63040(8) 0.65728(7) 0.0231(3) Uani 1 1 d D . . . .
H9A H 0.329(5) 0.6090(11) 0.6885(10) 0.035 Uiso 1 1 d D U . . .
H9B H 0.313(5) 0.6678(8) 0.6657(13) 0.035 Uiso 1 1 d D U . . .
O10 O 0.4840(2) 0.71818(8) 0.52732(7) 0.0265(3) Uani 1 1 d D . . . .
H10A H 0.502(5) 0.7554(9) 0.5427(12) 0.040 Uiso 1 1 d D U . . .
H10B H 0.506(5) 0.7226(14) 0.4912(8) 0.040 Uiso 1 1 d D U . . .
O11 O 0.7201(2) 0.57697(8) 0.48756(7) 0.0246(3) Uani 1 1 d D . . . .
H11A H 0.824(2) 0.5818(16) 0.4745(13) 0.037 Uiso 1 1 d D U . . .
H11B H 0.637(3) 0.5865(15) 0.4578(11) 0.037 Uiso 1 1 d D U . . .
O12 O 0.3166(2) 0.57213(8) 0.51934(7) 0.0267(3) Uani 1 1 d D . . . .
H12A H 0.280(5) 0.5855(13) 0.4848(9) 0.040 Uiso 1 1 d D U . . .
H12B H 0.303(5) 0.5321(7) 0.5191(13) 0.040 Uiso 1 1 d D U . . .
O13 O 0.3177(2) 0.04829(8) 0.55770(7) 0.0246(3) Uani 1 1 d D . . . .
H13A H 0.288(4) 0.0193(9) 0.5333(12) 0.037 Uiso 1 1 d D U . . .
H13B H 0.268(4) 0.0822(8) 0.5422(13) 0.037 Uiso 1 1 d D U . . .
O14 O 0.3961(2) 0.04826(8) 0.70268(8) 0.0253(3) Uani 1 1 d D . . . .
H14A H 0.375(5) 0.0171(9) 0.7244(12) 0.038 Uiso 1 1 d D U . . .
H14B H 0.351(4) 0.0801(9) 0.7185(13) 0.038 Uiso 1 1 d D U . . .
O15 O 0.8454(2) 0.05843(7) 0.74591(7) 0.0245(3) Uani 1 1 d D . . . .
H15A H 0.950(3) 0.0768(14) 0.7571(14) 0.037 Uiso 1 1 d D U . . .
H15B H 0.860(5) 0.0217(9) 0.7608(14) 0.037 Uiso 1 1 d D U . . .
O16 O 0.9943(2) -0.01264(9) 0.62111(8) 0.0291(3) Uani 1 1 d D . . . .
H16A H 1.040(4) -0.0403(13) 0.6458(13) 0.044 Uiso 1 1 d D U . . .
H16B H 1.086(4) 0.0066(14) 0.6094(14) 0.044 Uiso 1 1 d D U . . .
O17 O 0.9570(3) 0.13352(9) 0.63108(8) 0.0338(4) Uani 1 1 d D . . . .
H17A H 1.001(5) 0.1618(13) 0.6568(13) 0.051 Uiso 1 1 d D U . . .
H17B H 1.058(3) 0.1209(16) 0.6182(16) 0.051 Uiso 1 1 d D U . . .
O18 O 0.7316(2) 0.06941(8) 0.51880(7) 0.0239(3) Uani 1 1 d D . . . .
H18A H 0.644(3) 0.0841(10) 0.4918(11) 0.036 Uiso 1 1 d D U . . .
H18B H 0.829(3) 0.0911(14) 0.5125(14) 0.036 Uiso 1 1 d D U . . .
N1 N 0.6762(3) 0.44433(8) 0.71650(8) 0.0204(3) Uani 1 1 d . . . . .
N2 N 0.8018(3) 0.37681(8) 0.80186(8) 0.0209(3) Uani 1 1 d . . . . .
N3 N 0.5444(3) 0.39318(9) 0.61564(8) 0.0213(3) Uani 1 1 d . . . . .
N4 N 0.6517(3) 0.32542(8) 0.70575(8) 0.0194(3) Uani 1 1 d . . . . .
N5 N 0.7639(3) 0.25507(9) 0.79410(8) 0.0214(3) Uani 1 1 d . . . . .
N6 N 0.5226(3) 0.27723(9) 0.60588(8) 0.0235(3) Uani 1 1 d . . . . .
N7 N 0.6256(3) 0.20635(9) 0.69852(9) 0.0241(3) Uani 1 1 d . . . . .
N8 N 0.6792(3) -0.06937(8) 0.68398(8) 0.0197(3) Uani 1 1 d . . . . .
N9 N 0.6049(3) -0.17127(8) 0.62205(8) 0.0198(3) Uani 1 1 d . . . . .
N10 N 0.8275(3) -0.07364(8) 0.78931(8) 0.0203(3) Uani 1 1 d . . . . .
N11 N 0.7598(2) -0.17509(8) 0.73059(7) 0.0177(3) Uani 1 1 d . . . . .
N12 N 0.6931(3) -0.27366(8) 0.66974(8) 0.0198(3) Uani 1 1 d . . . . .
N13 N 0.9181(3) -0.18166(9) 0.83788(8) 0.0207(3) Uani 1 1 d . . . . .
N14 N 0.8538(3) -0.27981(8) 0.77951(8) 0.0205(3) Uani 1 1 d . . . . .
C1 C 0.5935(3) 0.44854(10) 0.65355(10) 0.0201(4) Uani 1 1 d . . . . .
C2 C 0.7109(3) 0.38315(10) 0.74224(10) 0.0193(4) Uani 1 1 d . . . . .
C3 C 0.5711(3) 0.33167(10) 0.64102(9) 0.0195(4) Uani 1 1 d . . . . .
C4 C 0.8311(3) 0.31269(10) 0.82683(9) 0.0207(4) Uani 1 1 d . . . . .
C5 C 0.6811(3) 0.26063(10) 0.73312(10) 0.0202(4) Uani 1 1 d . . . . .
C6 C 0.5495(3) 0.21511(10) 0.63524(10) 0.0235(4) Uani 1 1 d . . . . .
C7 C 0.6121(3) -0.10269(10) 0.62807(9) 0.0197(4) Uani 1 1 d . . . . .
C8 C 0.7560(3) -0.10439(10) 0.73527(9) 0.0190(4) Uani 1 1 d . . . . .
C9 C 0.9104(3) -0.11193(10) 0.84084(9) 0.0193(4) Uani 1 1 d . . . . .
C10 C 0.6833(3) -0.20658(10) 0.67253(9) 0.0189(4) Uani 1 1 d . . . . .
C11 C 0.8453(3) -0.21278(10) 0.78413(9) 0.0191(4) Uani 1 1 d . . . . .
C12 C 0.7823(3) -0.30824(10) 0.72218(9) 0.0193(4) Uani 1 1 d . . . . .
O19 O 1.0599(3) 0.14148(9) 0.49681(9) 0.0319(4) Uani 1 1 d . . . . .
H19A H 1.040(5) 0.1444(18) 0.4602(18) 0.048 Uiso 1 1 d . U . . .
H19B H 1.053(5) 0.1789(18) 0.5138(17) 0.048 Uiso 1 1 d . U . . .
O20 O 0.9497(3) 0.26647(10) 0.54034(9) 0.0346(4) Uani 1 1 d . . . . .
H20A H 0.838(6) 0.2707(18) 0.5318(18) 0.052 Uiso 1 1 d . U . . .
H20B H 0.987(5) 0.2823(18) 0.5778(19) 0.052 Uiso 1 1 d . U . . .

loop_
_atom_site_aniso_label
_atom_site_aniso_U_11
_atom_site_aniso_U_22
_atom_site_aniso_U_33
_atom_site_aniso_U_23
_atom_site_aniso_U_13
_atom_site_aniso_U_12
Ce1 0.02041(6) 0.01541(6) 0.01635(6) 0.00016(3) 0.00182(4) 0.00009(3)
Ce2 0.02121(6) 0.01659(6) 0.01673(6) 0.00091(3) 0.00137(4) -0.00048(4)
O1 0.0282(7) 0.0181(7) 0.0240(7) 0.0025(5) 0.0005(6) -0.0009(6)
O2 0.0302(8) 0.0255(7) 0.0202(7) 0.0006(6) -0.0014(6) 0.0042(6)
O3 0.0398(9) 0.0172(7) 0.0291(8) -0.0035(6) -0.0060(6) 0.0010(6)
O4 0.0275(7) 0.0180(7) 0.0219(7) 0.0016(5) -0.0011(6) 0.0005(5)
O5 0.0268(7) 0.0207(7) 0.0189(6) -0.0016(5) 0.0012(5) -0.0018(6)
O6 0.0265(7) 0.0176(6) 0.0206(7) 0.0001(5) 0.0010(5) 0.0010(5)
O7 0.0230(7) 0.0205(7) 0.0303(8) 0.0011(6) 0.0024(6) 0.0007(6)
O8 0.0312(8) 0.0230(7) 0.0255(7) -0.0026(6) 0.0070(6) -0.0062(6)
O9 0.0271(7) 0.0197(7) 0.0233(7) -0.0018(6) 0.0065(6) 0.0004(6)
O10 0.0344(8) 0.0215(7) 0.0226(7) 0.0007(6) 0.0011(6) 0.0009(6)
O11 0.0238(7) 0.0304(8) 0.0192(7) -0.0009(6) 0.0020(5) 0.0018(6)
O12 0.0306(8) 0.0258(8) 0.0226(7) 0.0005(6) 0.0004(6) -0.0024(6)
O13 0.0281(8) 0.0207(7) 0.0241(7) -0.0012(6) 0.0001(6) 0.0018(6)
O14 0.0314(8) 0.0202(7) 0.0259(8) 0.0024(6) 0.0097(6) 0.0017(6)
O15 0.0279(8) 0.0204(7) 0.0233(7) 0.0017(6) -0.0026(6) -0.0034(6)
O16 0.0238(7) 0.0302(8) 0.0337(8) 0.0093(7) 0.0051(6) 0.0024(6)
O17 0.0403(9) 0.0363(9) 0.0263(8) -0.0102(7) 0.0101(7) -0.0179(8)
O18 0.0250(7) 0.0264(7) 0.0195(7) 0.0008(6) 0.0008(6) -0.0025(6)
N1 0.0236(8) 0.0174(8) 0.0198(8) -0.0007(6) 0.0022(6) 0.0004(6)
N2 0.0231(8) 0.0199(8) 0.0191(8) -0.0006(6) 0.0013(6) 0.0002(6)
N3 0.0257(8) 0.0182(8) 0.0193(8) -0.0001(6) 0.0009(6) 0.0003(6)
N4 0.0217(8) 0.0169(8) 0.0192(8) 0.0007(6) 0.0019(6) 0.0005(6)
N5 0.0239(8) 0.0195(8) 0.0204(8) 0.0016(6) 0.0022(6) 0.0001(6)
N6 0.0297(9) 0.0182(8) 0.0217(8) -0.0004(6) 0.0002(7) 0.0013(7)
N7 0.0289(9) 0.0180(8) 0.0242(8) 0.0010(7) -0.0002(7) -0.0002(7)
N8 0.0218(8) 0.0169(7) 0.0201(8) 0.0005(6) 0.0021(6) -0.0003(6)
N9 0.0222(8) 0.0178(8) 0.0190(7) 0.0003(6) 0.0013(6) 0.0002(6)
N10 0.0241(8) 0.0181(8) 0.0183(8) -0.0009(6) 0.0019(6) -0.0006(6)
N11 0.0199(8) 0.0159(7) 0.0170(7) -0.0004(6) 0.0014(6) -0.0002(6)
N12 0.0229(8) 0.0176(8) 0.0187(8) -0.0001(6) 0.0021(6) 0.0000(6)
N13 0.0244(8) 0.0190(8) 0.0184(7) 0.0010(6) 0.0019(6) -0.0007(6)
N14 0.0239(8) 0.0177(8) 0.0195(8) 0.0004(6) 0.0013(6) 0.0017(6)
C1 0.0196(9) 0.0193(9) 0.0220(9) 0.0012(7) 0.0042(7) -0.0001(7)
C2 0.0195(9) 0.0187(9) 0.0205(9) -0.0011(7) 0.0054(7) 0.0005(7)
C3 0.0203(9) 0.0204(9) 0.0182(8) 0.0005(7) 0.0036(7) 0.0013(7)
C4 0.0193(9) 0.0227(10) 0.0206(9) 0.0005(7) 0.0046(7) 0.0007(7)
C5 0.0194(9) 0.0198(9) 0.0218(9) 0.0022(7) 0.0040(7) 0.0006(7)
C6 0.0247(10) 0.0194(9) 0.0255(10) -0.0002(8) 0.0003(8) 0.0003(8)
C7 0.0176(8) 0.0214(9) 0.0200(9) 0.0002(7) 0.0020(7) 0.0001(7)
C8 0.0192(9) 0.0179(9) 0.0203(9) 0.0003(7) 0.0040(7) 0.0004(7)
C9 0.0200(9) 0.0203(9) 0.0182(9) 0.0004(7) 0.0045(7) -0.0002(7)
C10 0.0183(8) 0.0205(9) 0.0183(9) -0.0009(7) 0.0042(7) -0.0003(7)
C11 0.0187(8) 0.0202(9) 0.0186(9) 0.0024(7) 0.0036(7) -0.0003(7)
C12 0.0189(8) 0.0194(9) 0.0199(9) 0.0005(7) 0.0041(7) 0.0007(7)
O19 0.0369(9) 0.0323(9) 0.0252(8) 0.0062(7) 0.0005(7) 0.0019(7)
O20 0.0320(8) 0.0439(10) 0.0270(8) -0.0101(7) 0.0017(7) 0.0009(8)

loop_
_atom_type_symbol
_atom_type_description
_atom_type_scat_dispersion_real
_atom_type_scat_dispersion_imag
_atom_type_scat_source
C C 0.0139 0.0070 'International Tables Vol C Tables 4.2.6.8 and 6.1.1.4'
H H 0.0000 0.0000 'International Tables Vol C Tables 4.2.6.8 and 6.1.1.4'
Ce Ce -0.6940 7.7240 'International Tables Vol C Tables 4.2.6.8 and 6.1.1.4'
N N 0.0240 0.0136 'International Tables Vol C Tables 4.2.6.8 and 6.1.1.4'
O O 0.0389 0.0250 'International Tables Vol C Tables 4.2.6.8 and 6.1.1.4'

loop_
_geom_angle_atom_site_label_1
_geom_angle_atom_site_label_2
_geom_angle_atom_site_label_3
_geom_angle
_geom_angle_site_symmetry_1
_geom_angle_site_symmetry_3
_geom_angle_publ_flag
O1 Ce1 O6 82.48(5) . 1_565 ?
O1 Ce1 O7 73.35(5) . . ?
O1 Ce1 O8 140.89(5) . . ?
O1 Ce1 O9 73.84(5) . . ?
O1 Ce1 O10 141.71(5) . . ?
O1 Ce1 O11 93.40(5) . . ?
O1 Ce1 O12 70.88(5) . . ?
O1 Ce1 N12 126.22(5) . 1_565 ?
O1 Ce1 C12 103.93(5) . 1_565 ?
O6 Ce1 O12 142.78(5) 1_565 . ?
O6 Ce1 N12 50.02(5) 1_565 1_565 ?
O6 Ce1 C12 23.89(5) 1_565 1_565 ?
O7 Ce1 O6 73.06(5) . 1_565 ?
O7 Ce1 O9 135.90(5) . . ?
O7 Ce1 O10 137.26(5) . . ?
O7 Ce1 O11 69.62(5) . . ?
O7 Ce1 O12 120.69(5) . . ?
O7 Ce1 N12 107.94(5) . 1_565 ?
O7 Ce1 C12 89.40(5) . 1_565 ?
O8 Ce1 O6 86.64(5) . 1_565 ?
O8 Ce1 O7 67.55(5) . . ?
O8 Ce1 O9 138.14(5) . . ?
O8 Ce1 O10 73.98(5) . . ?
O8 Ce1 O11 72.95(5) . . ?
O8 Ce1 O12 130.30(5) . . ?
O8 Ce1 N12 68.81(5) . 1_565 ?
O8 Ce1 C12 76.59(5) . 1_565 ?
O9 Ce1 O6 74.16(5) . 1_565 ?
O9 Ce1 O10 85.85(5) . . ?
O9 Ce1 O11 140.85(5) . . ?
O9 Ce1 O12 73.75(5) . . ?
O9 Ce1 N12 70.38(5) . 1_565 ?
O9 Ce1 C12 70.93(5) . 1_565 ?
O10 Ce1 O6 123.18(5) . 1_565 ?
O10 Ce1 O12 72.42(5) . . ?
O10 Ce1 N12 73.23(5) . 1_565 ?
O10 Ce1 C12 99.36(5) . 1_565 ?
O11 Ce1 O6 142.01(5) . 1_565 ?
O11 Ce1 O10 82.12(5) . . ?
O11 Ce1 O12 67.10(5) . . ?
O11 Ce1 N12 138.79(5) . 1_565 ?
O11 Ce1 C12 147.82(5) . 1_565 ?
O12 Ce1 N12 131.34(5) . 1_565 ?
O12 Ce1 C12 144.23(5) . 1_565 ?
N12 Ce1 C12 26.14(5) 1_565 1_565 ?
O3 Ce2 O4 126.43(5) . . ?
O3 Ce2 O13 64.00(5) . . ?
O3 Ce2 O14 82.33(5) . . ?
O3 Ce2 O15 109.75(5) . . ?
O3 Ce2 O16 139.31(6) . . ?
O3 Ce2 O17 75.40(6) . . ?
O3 Ce2 O18 76.73(5) . . ?
O3 Ce2 N8 154.33(6) . . ?
O4 Ce2 N8 49.66(5) . . ?
O13 Ce2 O4 63.48(5) . . ?
O13 Ce2 N8 101.23(5) . . ?
O14 Ce2 O4 92.16(5) . . ?
O14 Ce2 O13 73.02(5) . . ?
O14 Ce2 O15 73.78(5) . . ?
O14 Ce2 O16 136.71(5) . . ?
O14 Ce2 O17 130.83(5) . . ?
O14 Ce2 O18 144.67(5) . . ?
O14 Ce2 N8 72.97(5) . . ?
O15 Ce2 O4 119.65(5) . . ?
O15 Ce2 O13 146.76(5) . . ?
O15 Ce2 O16 79.10(5) . . ?
O15 Ce2 N8 70.30(5) . . ?
O16 Ce2 O4 72.77(5) . . ?
O16 Ce2 O13 128.24(5) . . ?
O16 Ce2 N8 66.35(5) . . ?
O17 Ce2 O4 136.13(5) . . ?
O17 Ce2 O13 129.66(6) . . ?
O17 Ce2 O15 73.55(5) . . ?
O17 Ce2 O16 69.23(6) . . ?
O17 Ce2 N8 126.57(6) . . ?
O18 Ce2 O4 78.30(5) . . ?
O18 Ce2 O13 72.29(5) . . ?
O18 Ce2 O15 140.26(5) . . ?
O18 Ce2 O16 73.02(5) . . ?
O18 Ce2 O17 70.40(5) . . ?
O18 Ce2 N8 120.53(5) . . ?
C1 O1 Ce1 156.55(14) . . ?
C6 O3 Ce2 120.71(13) . . ?
C7 O4 Ce2 99.75(12) . . ?
C12 O6 Ce1 100.11(12) . 1_545 ?
Ce1 O7 H7A 132(2) . . ?
Ce1 O7 H7B 119(2) . . ?
H7A O7 H7B 108(2) . . ?
Ce1 O8 H8A 122(2) . . ?
Ce1 O8 H8B 121(2) . . ?
H8A O8 H8B 108(2) . . ?
Ce1 O9 H9A 123(2) . . ?
Ce1 O9 H9B 116(2) . . ?
H9A O9 H9B 105(2) . . ?
Ce1 O10 H10A 117(2) . . ?
Ce1 O10 H10B 120(2) . . ?
H10A O10 H10B 104(2) . . ?
Ce1 O11 H11A 126(2) . . ?
Ce1 O11 H11B 115(2) . . ?
H11A O11 H11B 104(2) . . ?
Ce1 O12 H12A 125(2) . . ?
Ce1 O12 H12B 115(2) . . ?
H12A O12 H12B 108(2) . . ?
Ce2 O13 H13A 123(2) . . ?
Ce2 O13 H13B 120(2) . . ?
H13A O13 H13B 107(2) . . ?
Ce2 O14 H14A 125(2) . . ?
Ce2 O14 H14B 125(2) . . ?
H14A O14 H14B 105(2) . . ?
Ce2 O15 H15A 126(2) . . ?
Ce2 O15 H15B 111(2) . . ?
H15A O15 H15B 104(3) . . ?
Ce2 O16 H16A 123(2) . . ?
Ce2 O16 H16B 120(2) . . ?
H16A O16 H16B 107(2) . . ?
Ce2 O17 H17A 130(2) . . ?
Ce2 O17 H17B 120(2) . . ?
H17A O17 H17B 102(2) . . ?
Ce2 O18 H18A 120.2(19) . . ?
Ce2 O18 H18B 119(2) . . ?
H18A O18 H18B 102(2) . . ?
C2 N1 C1 118.31(17) . . ?
C2 N2 C4 118.20(17) . . ?
C3 N3 C1 119.26(17) . . ?
C2 N4 C5 120.26(16) . . ?
C3 N4 C2 120.19(16) . . ?
C3 N4 C5 119.50(16) . . ?
C5 N5 C4 118.58(17) . . ?
C3 N6 C6 117.94(17) . . ?
C5 N7 C6 118.14(18) . . ?
C7 N8 Ce2 95.45(12) . . ?
C8 N8 Ce2 143.28(13) . . ?
C8 N8 C7 119.56(17) . . ?
C10 N9 C7 116.57(17) . . ?
C8 N10 C9 119.00(17) . . ?
C8 N11 C10 119.72(16) . . ?
C8 N11 C11 118.78(16) . . ?
C10 N11 C11 121.48(16) . . ?
C10 N12 Ce1 146.24(13) . 1_545 ?
C10 N12 C12 118.87(17) . . ?
C12 N12 Ce1 94.51(12) . 1_545 ?
C11 N13 C9 119.49(17) . . ?
C11 N14 C12 117.68(17) . . ?
O1 C1 N1 119.16(18) . . ?
O1 C1 N3 117.50(18) . . ?
N1 C1 N3 123.34(18) . . ?
N1 C2 N4 119.75(18) . . ?
N2 C2 N1 120.22(18) . . ?
N2 C2 N4 120.03(17) . . ?
N3 C3 N4 118.96(17) . . ?
N6 C3 N3 120.70(18) . . ?
N6 C3 N4 120.34(18) . . ?
O2 C4 N2 118.46(18) . . ?
O2 C4 N5 117.94(18) . . ?
N5 C4 N2 123.58(18) . . ?
N5 C5 N4 119.11(18) . . ?
N7 C5 N4 120.07(18) . . ?
N7 C5 N5 120.82(18) . . ?
O3 C6 N6 117.87(19) . . ?
O3 C6 N7 118.19(19) . . ?
N7 C6 N6 123.93(19) . . ?
O4 C7 N8 114.74(18) . . ?
O4 C7 N9 121.06(18) . . ?
N9 C7 N8 124.20(18) . . ?
N8 C8 N11 118.17(17) . . ?
N10 C8 N8 121.01(18) . . ?
N10 C8 N11 120.81(17) . . ?
O5 C9 N10 119.71(18) . . ?
O5 C9 N13 118.46(18) . . ?
N10 C9 N13 121.82(18) . . ?
N9 C10 N11 121.57(18) . . ?
N9 C10 N12 120.59(18) . . ?
N12 C10 N11 117.84(17) . . ?
N13 C11 N11 120.08(17) . . ?
N13 C11 N14 120.84(18) . . ?
N14 C11 N11 119.07(17) . . ?
O6 C12 Ce1 56.01(10) . 1_545 ?
O6 C12 N12 115.33(18) . . ?
O6 C12 N14 119.71(18) . . ?
N12 C12 Ce1 59.35(10) . 1_545 ?
N14 C12 Ce1 175.55(14) . 1_545 ?
N14 C12 N12 124.96(18) . . ?
H19A O19 H19B 111(4) . . ?
H20A O20 H20B 109(4) . . ?

loop_
_geom_bond_atom_site_label_1
_geom_bond_atom_site_label_2
_geom_bond_distance
_geom_bond_site_symmetry_2
_geom_bond_publ_flag
Ce1 O1 2.3892(14) . ?
Ce1 O6 2.5964(14) 1_565 ?
Ce1 O7 2.5017(15) . ?
Ce1 O8 2.4953(15) . ?
Ce1 O9 2.5415(15) . ?
Ce1 O10 2.5860(15) . ?
Ce1 O11 2.5434(15) . ?
Ce1 O12 2.6445(16) . ?
Ce1 N12 2.6605(17) 1_565 ?
Ce1 C12 3.083(2) 1_565 ?
Ce2 O3 2.4757(15) . ?
Ce2 O4 2.6221(15) . ?
Ce2 O13 2.6018(15) . ?
Ce2 O14 2.4867(15) . ?
Ce2 O15 2.5293(15) . ?
Ce2 O16 2.5960(16) . ?
Ce2 O17 2.5236(16) . ?
Ce2 O18 2.5199(15) . ?
Ce2 N8 2.6487(17) . ?
O1 C1 1.258(2) . ?
O2 C4 1.251(2) . ?
O3 C6 1.253(3) . ?
O4 C7 1.259(2) . ?
O5 C9 1.246(2) . ?
O6 C12 1.268(2) . ?
O7 H7A 0.787(14) . ?
O7 H7B 0.782(14) . ?
O8 H8A 0.781(14) . ?
O8 H8B 0.790(14) . ?
O9 H9A 0.797(14) . ?
O9 H9B 0.789(14) . ?
O10 H10A 0.807(14) . ?
O10 H10B 0.802(14) . ?
O11 H11A 0.790(14) . ?
O11 H11B 0.799(14) . ?
O12 H12A 0.781(14) . ?
O12 H12B 0.797(14) . ?
O13 H13A 0.776(14) . ?
O13 H13B 0.796(14) . ?
O14 H14A 0.793(14) . ?
O14 H14B 0.791(14) . ?
O15 H15A 0.791(15) . ?
O15 H15B 0.791(15) . ?
O16 H16A 0.785(14) . ?
O16 H16B 0.788(15) . ?
O17 H17A 0.806(15) . ?
O17 H17B 0.802(15) . ?
O18 H18A 0.809(14) . ?
O18 H18B 0.805(14) . ?
N1 C1 1.366(3) . ?
N1 C2 1.332(3) . ?
N2 C2 1.322(3) . ?
N2 C4 1.375(3) . ?
N3 C1 1.367(3) . ?
N3 C3 1.330(3) . ?
N4 C2 1.401(2) . ?
N4 C3 1.399(2) . ?
N4 C5 1.407(2) . ?
N5 C4 1.373(3) . ?
N5 C5 1.330(3) . ?
N6 C3 1.320(3) . ?
N6 C6 1.375(3) . ?
N7 C5 1.320(3) . ?
N7 C6 1.370(3) . ?
N8 C7 1.369(3) . ?
N8 C8 1.324(3) . ?
N9 C7 1.361(3) . ?
N9 C10 1.317(3) . ?
N10 C8 1.319(3) . ?
N10 C9 1.374(3) . ?
N11 C8 1.401(2) . ?
N11 C10 1.403(2) . ?
N11 C11 1.404(2) . ?
N12 C10 1.329(3) . ?
N12 C12 1.362(2) . ?
N13 C9 1.381(2) . ?
N13 C11 1.320(3) . ?
N14 C11 1.330(3) . ?
N14 C12 1.357(3) . ?
O19 H19A 0.77(4) . ?
O19 H19B 0.83(4) . ?
O20 H20A 0.75(4) . ?
O20 H20B 0.85(4) . ?

loop_
_geom_hbond_atom_site_label_D
_geom_hbond_atom_site_label_H
_geom_hbond_atom_site_label_A
_geom_hbond_distance_DH
_geom_hbond_distance_HA
_geom_hbond_distance_DA
_geom_hbond_angle_DHA
_geom_hbond_site_symmetry_A
_geom_hbond_publ_flag
O7 H7A O5 0.787(14) 1.907(14) 2.692(2) 175(3) 2_756 yes
O7 H7B O9 0.782(14) 2.34(2) 3.012(2) 145(3) 1_655 yes
O7 H7B O12 0.782(14) 2.65(2) 3.264(2) 136(3) 1_655 yes
O8 H8A O2 0.781(14) 1.935(17) 2.694(2) 164(3) 2_756 yes
O8 H8B O20 0.790(14) 1.984(18) 2.744(2) 161(3) 3_766 yes
O9 H9A O15 0.797(14) 2.175(19) 2.912(2) 154(3) 2_656 yes
O9 H9B N5 0.789(14) 2.021(16) 2.797(2) 168(3) 2_656 yes
O10 H10A N9 0.807(14) 2.245(17) 2.992(2) 154(3) 1_565 yes
O10 H10B N6 0.802(14) 2.030(16) 2.807(2) 163(3) 3_666 yes
O11 H11A O5 0.790(14) 2.18(2) 2.873(2) 147(3) 4_565 yes
O11 H11B N3 0.799(14) 1.866(15) 2.664(2) 176(3) 3_666 yes
O12 H12A O5 0.781(14) 2.58(2) 3.242(2) 144(3) 4_465 yes
O12 H12A N3 0.781(14) 2.60(2) 3.195(2) 134(3) 3_666 yes
O12 H12B O11 0.797(14) 2.163(15) 2.958(2) 175(3) 3_666 yes
O13 H13A O18 0.776(14) 2.063(14) 2.823(2) 166(3) 3_656 yes
O13 H13B O19 0.796(14) 1.958(18) 2.713(2) 158(3) 1_455 yes
O14 H14A N1 0.793(14) 1.964(15) 2.756(2) 176(3) 2_646 yes
O14 H14B O6 0.791(14) 2.057(19) 2.792(2) 154(3) 2_656 yes
O15 H15A O6 0.791(15) 1.996(15) 2.786(2) 177(3) 2_756 yes
O15 H15B N8 0.791(15) 2.60(3) 2.983(2) 112(2) . yes
O15 H15B N10 0.791(15) 1.999(16) 2.774(2) 166(3) . yes
O16 H16A N2 0.785(14) 2.164(16) 2.937(2) 168(3) 2_746 yes
O16 H16B O13 0.788(15) 2.180(16) 2.955(2) 168(3) 1_655 yes
O17 H17A N14 0.806(15) 1.922(16) 2.720(2) 171(3) 2_756 yes
O17 H17B O19 0.802(15) 2.60(3) 3.015(2) 114(3) . yes
O18 H18A O4 0.809(14) 1.923(16) 2.639(2) 147(2) 3_656 yes
O18 H18B O19 0.805(14) 1.903(15) 2.708(2) 179(3) . yes
O19 H19A O2 0.77(4) 1.97(4) 2.668(2) 151(4) 4_565 yes
O19 H19B O20 0.83(4) 1.97(4) 2.771(3) 162(3) . yes
O20 H20A O10 0.75(4) 2.33(4) 3.051(2) 162(4) 3_666 yes
O20 H20B N13 0.85(4) 1.94(4) 2.789(2) 178(3) 2_756 yes

loop_
_geom_torsion_atom_site_label_1
_geom_torsion_atom_site_label_2
_geom_torsion_atom_site_label_3
_geom_torsion_atom_site_label_4
_geom_torsion
_geom_torsion_site_symmetry_1
_geom_torsion_site_symmetry_2
_geom_torsion_site_symmetry_3
_geom_torsion_site_symmetry_4
_geom_torsion_publ_flag
Ce1 O1 C1 N1 58.4(4) . . . . ?
Ce1 O1 C1 N3 -121.9(3) . . . . ?
Ce1 O6 C12 N12 1.88(18) 1_545 . . . ?
Ce1 O6 C12 N14 -178.57(15) 1_545 . . . ?
Ce1 N12 C10 N9 6.9(4) 1_545 . . . ?
Ce1 N12 C10 N11 -172.75(16) 1_545 . . . ?
Ce1 N12 C12 O6 -1.81(18) 1_545 . . . ?
Ce1 N12 C12 N14 178.66(17) 1_545 . . . ?
Ce2 O3 C6 N6 154.99(15) . . . . ?
Ce2 O3 C6 N7 -24.3(3) . . . . ?
Ce2 O4 C7 N8 6.26(19) . . . . ?
Ce2 O4 C7 N9 -173.24(16) . . . . ?
Ce2 N8 C7 O4 -6.13(18) . . . . ?
Ce2 N8 C7 N9 173.34(17) . . . . ?
Ce2 N8 C8 N10 17.4(3) . . . . ?
Ce2 N8 C8 N11 -162.42(15) . . . . ?
C1 N1 C2 N2 175.95(19) . . . . ?
C1 N1 C2 N4 -3.7(3) . . . . ?
C1 N3 C3 N4 -0.9(3) . . . . ?
C1 N3 C3 N6 179.08(19) . . . . ?
C2 N1 C1 O1 179.82(18) . . . . ?
C2 N1 C1 N3 0.1(3) . . . . ?
C2 N2 C4 O2 175.52(19) . . . . ?
C2 N2 C4 N5 -2.7(3) . . . . ?
C2 N4 C3 N3 -2.7(3) . . . . ?
C2 N4 C3 N6 177.31(18) . . . . ?
C2 N4 C5 N5 0.6(3) . . . . ?
C2 N4 C5 N7 -179.77(18) . . . . ?
C3 N3 C1 O1 -177.42(18) . . . . ?
C3 N3 C1 N1 2.3(3) . . . . ?
C3 N4 C2 N1 5.1(3) . . . . ?
C3 N4 C2 N2 -174.57(18) . . . . ?
C3 N4 C5 N5 177.78(18) . . . . ?
C3 N4 C5 N7 -2.6(3) . . . . ?
C3 N6 C6 O3 -180.0(2) . . . . ?
C3 N6 C6 N7 -0.8(3) . . . . ?
C4 N2 C2 N1 178.79(18) . . . . ?
C4 N2 C2 N4 -1.5(3) . . . . ?
C4 N5 C5 N4 -4.6(3) . . . . ?
C4 N5 C5 N7 175.79(18) . . . . ?
C5 N4 C2 N1 -177.73(18) . . . . ?
C5 N4 C2 N2 2.6(3) . . . . ?
C5 N4 C3 N3 -179.87(18) . . . . ?
C5 N4 C3 N6 0.1(3) . . . . ?
C5 N5 C4 O2 -172.35(18) . . . . ?
C5 N5 C4 N2 5.9(3) . . . . ?
C5 N7 C6 O3 177.5(2) . . . . ?
C5 N7 C6 N6 -1.7(3) . . . . ?
C6 N6 C3 N3 -178.53(19) . . . . ?
C6 N6 C3 N4 1.4(3) . . . . ?
C6 N7 C5 N4 3.3(3) . . . . ?
C6 N7 C5 N5 -177.15(19) . . . . ?
C7 N8 C8 N10 177.97(18) . . . . ?
C7 N8 C8 N11 -1.9(3) . . . . ?
C7 N9 C10 N11 3.5(3) . . . . ?
C7 N9 C10 N12 -176.18(18) . . . . ?
C8 N8 C7 O4 -174.59(18) . . . . ?
C8 N8 C7 N9 4.9(3) . . . . ?
C8 N10 C9 O5 177.78(18) . . . . ?
C8 N10 C9 N13 -0.9(3) . . . . ?
C8 N11 C10 N9 -0.9(3) . . . . ?
C8 N11 C10 N12 178.78(17) . . . . ?
C8 N11 C11 N13 0.8(3) . . . . ?
C8 N11 C11 N14 -178.38(17) . . . . ?
C9 N10 C8 N8 -178.41(18) . . . . ?
C9 N10 C8 N11 1.4(3) . . . . ?
C9 N13 C11 N11 -0.3(3) . . . . ?
C9 N13 C11 N14 178.85(18) . . . . ?
C10 N9 C7 O4 173.84(18) . . . . ?
C10 N9 C7 N8 -5.6(3) . . . . ?
C10 N11 C8 N8 0.0(3) . . . . ?
C10 N11 C8 N10 -179.83(17) . . . . ?
C10 N11 C11 N13 179.22(18) . . . . ?
C10 N11 C11 N14 0.0(3) . . . . ?
C10 N12 C12 Ce1 -174.8(2) . . . 1_545 ?
C10 N12 C12 O6 -176.56(17) . . . . ?
C10 N12 C12 N14 3.9(3) . . . . ?
C11 N11 C8 N8 178.45(17) . . . . ?
C11 N11 C8 N10 -1.4(3) . . . . ?
C11 N11 C10 N9 -179.29(18) . . . . ?
C11 N11 C10 N12 0.4(3) . . . . ?
C11 N13 C9 O5 -178.36(18) . . . . ?
C11 N13 C9 N10 0.4(3) . . . . ?
C11 N14 C12 O6 177.05(18) . . . . ?
C11 N14 C12 N12 -3.5(3) . . . . ?
C12 N12 C10 N9 177.49(18) . . . . ?
C12 N12 C10 N11 -2.2(3) . . . . ?
C12 N14 C11 N11 1.4(3) . . . . ?
C12 N14 C11 N13 -177.81(18) . . . . ?
